data_4075044
loop_
_publ_author_name
'Salem, Hiyam'
'Ben-David, Yehoshoa'
'Shimon, Linda J. W.'
'Milstein, David'

_publ_section_title
;
 Exclusive C&#x2212;C Activation and an Apparent \a-H Elimination with a
 Rhodium Phosphinite Pincer Complex
;
_journal_issue 9
_journal_name_full Organometallics
_journal_page_first 2292
_journal_paper_doi 10.1021/om060005q
_journal_volume 25
_journal_year 2006
_chemical_formula_sum 'C72 H124 N4 O8 P8 Rh4'
_chemical_formula_weight 1833.15
_chemical_name_systematic
; 
 ? 
;
_space_group_IT_number 14
_symmetry_cell_setting monoclinic
_symmetry_space_group_name_Hall '-P 2ybc'
_symmetry_space_group_name_H-M 'P 1 21/c 1'
_atom_sites_solution_hydrogens geom
_atom_sites_solution_primary direct
_atom_sites_solution_secondary difmap
_audit_creation_method SHELXL-97
_cell_angle_alpha 90.00
_cell_angle_beta 94.03(3)
_cell_angle_gamma 90.00
_cell_formula_units_Z 4
_cell_length_a 13.925(3)
_cell_length_b 17.773(4)
_cell_length_c 36.020(7)
_cell_measurement_reflns_used 61792
_cell_measurement_temperature 120(2)
_cell_measurement_theta_max 27.88
_cell_measurement_theta_min 0.41
_cell_volume 8893(3)
_computing_cell_refinement HKL
_computing_data_collection 'Collect package (Bruker Nonius)'
_computing_data_reduction HKL
_computing_structure_refinement 'SHELXL-97 (Sheldrick, 1997)'
_computing_structure_solution 'SHELXS-97 (Sheldrick, 1990)'
_diffrn_ambient_temperature 120(2)
_diffrn_measured_fraction_theta_full 0.995
_diffrn_measured_fraction_theta_max 0.996
_diffrn_measurement_device_type 'Nonius KappaCCD'
_diffrn_measurement_method 'phi and omega scans'
_diffrn_radiation_monochromator graphite
_diffrn_radiation_source 'fine-focus sealed tube'
_diffrn_radiation_type MoK\a
_diffrn_radiation_wavelength 0.71073
_diffrn_reflns_av_R_equivalents 0.0650
_diffrn_reflns_av_sigmaI/netI 0.0401
_diffrn_reflns_limit_h_max 15
_diffrn_reflns_limit_h_min -15
_diffrn_reflns_limit_k_max 19
_diffrn_reflns_limit_k_min 0
_diffrn_reflns_limit_l_max 40
_diffrn_reflns_limit_l_min 0
_diffrn_reflns_number 12734
_diffrn_reflns_theta_full 22.00
_diffrn_reflns_theta_max 23.26
_diffrn_reflns_theta_min 2.76
_exptl_absorpt_coefficient_mu 0.921
_exptl_absorpt_correction_T_max 0.9135
_exptl_absorpt_correction_T_min 0.9135
_exptl_absorpt_correction_type empirical
_exptl_crystal_colour yellow
_exptl_crystal_density_diffrn 1.369
_exptl_crystal_density_method 'not measured'
_exptl_crystal_description Prism
_exptl_crystal_F_000 3792
_exptl_crystal_size_max 0.10
_exptl_crystal_size_mid 0.10
_exptl_crystal_size_min 0.10
_refine_diff_density_max 3.265
_refine_diff_density_min -1.308
_refine_diff_density_rms 0.146
_refine_ls_extinction_method none
_refine_ls_goodness_of_fit_ref 1.044
_refine_ls_hydrogen_treatment riding
_refine_ls_matrix_type full
_refine_ls_number_parameters 866
_refine_ls_number_reflns 12734
_refine_ls_number_restraints 449
_refine_ls_restrained_S_all 1.040
_refine_ls_R_factor_all 0.0969
_refine_ls_R_factor_gt 0.0792
_refine_ls_shift/su_max 2.149
_refine_ls_shift/su_mean 0.029
_refine_ls_structure_factor_coef Fsqd
_refine_ls_weighting_details 'calc w=1/[\s^2^(Fo^2^)+(0.0836P)^2^+108.8550P] where P=(Fo^2^+2Fc^2^)/3'
_refine_ls_weighting_scheme calc
_refine_ls_wR_factor_gt 0.1959
_refine_ls_wR_factor_ref 0.2050
_reflns_number_gt 10280
_reflns_number_total 12734
_reflns_threshold_expression >2sigma(I)
_cod_data_source_file om060005qsi20060222_014306.cif
_cod_data_source_block m518a
_cod_depositor_comments
;
The following automatic conversions were performed:

'_symmetry_cell_setting' value 'Monoclinic' changed to 'monoclinic'
according to /home/saulius/struct/CIF-dictionaries/cif_core.dic
dictionary named 'cif_core.dic' version 2.4.1 from 2010-06-29.

Automatic conversion script
Id: cif_fix_values 1715 2011-07-08 13:25:40Z adriana 
;
_cod_original_cell_volume 8892(3)
_cod_original_sg_symbol_H-M P2(1)/c
_cod_database_code 4075044

loop_
_symmetry_equiv_pos_as_xyz
'x, y, z'
'-x, y+1/2, -z+1/2'
'-x, -y, -z'
'x, -y-1/2, z-1/2'

loop_
_atom_site_label
_atom_site_type_symbol
_atom_site_fract_x
_atom_site_fract_y
_atom_site_fract_z
_atom_site_U_iso_or_equiv
_atom_site_adp_type
_atom_site_occupancy
_atom_site_symmetry_multiplicity
_atom_site_calc_flag
_atom_site_refinement_flags
_atom_site_disorder_assembly
_atom_site_disorder_group
Rh1 Rh 0.47972(5) 0.63648(4) 0.14591(2) 0.0392(2) Uani 1 1 d . . .
Rh2 Rh 0.52721(6) 0.91680(4) 0.12812(2) 0.0410(2) Uani 1 1 d . . .
P1 P 0.54383(18) 0.59628(13) 0.09382(8) 0.0411(6) Uani 1 1 d U . .
P2 P 0.40447(18) 0.63034(14) 0.19972(8) 0.0422(6) Uani 1 1 d U . .
P3 P 0.68893(19) 0.92329(14) 0.14020(9) 0.0483(7) Uani 1 1 d U . .
P4 P 0.3785(2) 0.95811(17) 0.11132(10) 0.0580(8) Uani 1 1 d U B .
N1 N 0.5059(6) 0.8065(5) 0.1328(3) 0.049(2) Uani 1 1 d U . .
N2 N 0.4948(6) 0.7453(5) 0.1388(3) 0.046(2) Uani 1 1 d U . .
O1 O 0.3803(5) 0.5401(3) 0.20616(19) 0.0467(17) Uani 1 1 d U . .
O2 O 0.5446(5) 0.5022(3) 0.09544(19) 0.0452(16) Uani 1 1 d U . .
O3 O 0.7177(5) 1.0135(4) 0.1423(2) 0.0540(19) Uani 1 1 d U . .
O4 O 0.3782(6) 1.0495(4) 0.1182(3) 0.076(3) Uani 1 1 d U . .
C1 C 0.4633(6) 0.5243(5) 0.1507(3) 0.036(2) Uani 1 1 d U . .
C2 C 0.4163(7) 0.4923(5) 0.1796(3) 0.039(2) Uani 1 1 d U . .
C3 C 0.4022(7) 0.4166(5) 0.1834(3) 0.047(2) Uani 1 1 d U . .
H3 H 0.3691 0.3972 0.2035 0.056 Uiso 1 1 calc R . .
C4 C 0.4375(7) 0.3686(5) 0.1570(3) 0.047(3) Uani 1 1 d U . .
H4 H 0.4292 0.3158 0.1594 0.057 Uiso 1 1 calc R . .
C5 C 0.4842(7) 0.3965(5) 0.1276(3) 0.045(2) Uani 1 1 d U . .
H5 H 0.5075 0.3638 0.1094 0.053 Uiso 1 1 calc R . .
C6 C 0.4962(6) 0.4745(5) 0.1252(3) 0.039(2) Uani 1 1 d U . .
C7 C 0.4773(8) 0.6104(7) 0.0488(3) 0.060(3) Uiso 1 1 d U . .
H7 H 0.5099 0.5854 0.0282 0.072 Uiso 1 1 calc R . .
C8 C 0.6705(7) 0.6149(6) 0.0859(3) 0.053(3) Uani 1 1 d U . .
H8 H 0.6920 0.5818 0.0656 0.063 Uiso 1 1 calc R . .
C9 C 0.3737(11) 0.5816(10) 0.0512(4) 0.105(6) Uani 1 1 d U . .
H9A H 0.3405 0.6128 0.0687 0.158 Uiso 1 1 calc R . .
H9B H 0.3752 0.5293 0.0598 0.158 Uiso 1 1 calc R . .
H9C H 0.3394 0.5843 0.0265 0.158 Uiso 1 1 calc R . .
C10 C 0.4663(19) 0.6959(14) 0.0422(7) 0.173(10) Uiso 1 1 d U . .
H10A H 0.4172 0.7050 0.0219 0.259 Uiso 1 1 calc R . .
H10B H 0.5279 0.7169 0.0356 0.259 Uiso 1 1 calc R . .
H10C H 0.4468 0.7201 0.0650 0.259 Uiso 1 1 calc R . .
C11 C 0.7307(8) 0.5997(8) 0.1223(4) 0.074(4) Uani 1 1 d U . .
H11A H 0.7992 0.6053 0.1182 0.110 Uiso 1 1 calc R . .
H11B H 0.7184 0.5484 0.1307 0.110 Uiso 1 1 calc R . .
H11C H 0.7131 0.6357 0.1413 0.110 Uiso 1 1 calc R . .
C12 C 0.6817(12) 0.6978(8) 0.0755(5) 0.096(5) Uani 1 1 d U . .
H12A H 0.6429 0.7290 0.0912 0.144 Uiso 1 1 calc R . .
H12B H 0.6598 0.7052 0.0493 0.144 Uiso 1 1 calc R . .
H12C H 0.7496 0.7124 0.0794 0.144 Uiso 1 1 calc R . .
C13 C 0.2848(7) 0.6721(6) 0.2011(3) 0.050(3) Uani 1 1 d U . .
H13 H 0.2931 0.7277 0.1989 0.060 Uiso 1 1 calc R . .
C14 C 0.4662(8) 0.6519(6) 0.2453(3) 0.060(3) Uani 1 1 d U . .
H14 H 0.4227 0.6370 0.2650 0.072 Uiso 1 1 calc R . .
C15 C 0.4844(10) 0.7370(7) 0.2486(4) 0.080(4) Uani 1 1 d U . .
H15A H 0.5192 0.7480 0.2725 0.120 Uiso 1 1 calc R . .
H15B H 0.4227 0.7637 0.2469 0.120 Uiso 1 1 calc R . .
H15C H 0.5230 0.7535 0.2283 0.120 Uiso 1 1 calc R . .
C16 C 0.5588(10) 0.6060(8) 0.2511(4) 0.090(5) Uani 1 1 d U . .
H16A H 0.6061 0.6246 0.2344 0.134 Uiso 1 1 calc R . .
H16B H 0.5449 0.5530 0.2457 0.134 Uiso 1 1 calc R . .
H16C H 0.5848 0.6112 0.2770 0.134 Uiso 1 1 calc R . .
C17 C 0.2235(7) 0.6465(7) 0.1662(3) 0.062(3) Uani 1 1 d U . .
H17A H 0.2197 0.5914 0.1658 0.093 Uiso 1 1 calc R . .
H17B H 0.2531 0.6642 0.1439 0.093 Uiso 1 1 calc R . .
H17C H 0.1585 0.6675 0.1667 0.093 Uiso 1 1 calc R . .
C18 C 0.2362(8) 0.6586(7) 0.2366(4) 0.065(3) Uani 1 1 d U . .
H18A H 0.1707 0.6788 0.2341 0.097 Uiso 1 1 calc R . .
H18B H 0.2728 0.6838 0.2573 0.097 Uiso 1 1 calc R . .
H18C H 0.2338 0.6044 0.2416 0.097 Uiso 1 1 calc R . .
C19 C 0.5456(8) 1.0281(6) 0.1306(3) 0.051(3) Uani 1 1 d U . .
C20 C 0.6361(8) 1.0605(6) 0.1391(3) 0.056(3) Uani 1 1 d U . .
C21 C 0.6492(10) 1.1376(6) 0.1449(4) 0.074(4) Uani 1 1 d U . .
H21 H 0.7116 1.1572 0.1514 0.089 Uiso 1 1 calc R . .
C22 C 0.5724(10) 1.1840(6) 0.1410(5) 0.087(4) Uani 1 1 d U . .
H22 H 0.5808 1.2364 0.1453 0.104 Uiso 1 1 calc R . .
C23 C 0.4815(10) 1.1562(6) 0.1309(5) 0.088(4) Uani 1 1 d U . .
H23 H 0.4281 1.1893 0.1270 0.105 Uiso 1 1 calc R . .
C24 C 0.4698(8) 1.0788(6) 0.1265(4) 0.067(3) Uani 1 1 d U . .
C25 C 0.2759(9) 0.9320(8) 0.1361(4) 0.078(4) Uani 1 1 d U . .
H25 H 0.2217 0.9671 0.1288 0.094 Uiso 1 1 calc R . .
C26 C 0.7688(8) 0.8912(7) 0.1051(4) 0.069(3) Uani 1 1 d U . .
H26 H 0.7690 0.8349 0.1055 0.083 Uiso 1 1 calc R . .
C27 C 0.8720(11) 0.9172(9) 0.1113(5) 0.103(5) Uani 1 1 d U . .
H27A H 0.9114 0.8919 0.0936 0.155 Uiso 1 1 calc R . .
H27B H 0.8964 0.9048 0.1368 0.155 Uiso 1 1 calc R . .
H27C H 0.8751 0.9718 0.1076 0.155 Uiso 1 1 calc R . .
C28 C 0.7272(13) 0.9166(12) 0.0659(5) 0.116(6) Uani 1 1 d U . .
H28A H 0.7267 0.9717 0.0647 0.174 Uiso 1 1 calc R . .
H28B H 0.6614 0.8976 0.0615 0.174 Uiso 1 1 calc R . .
H28C H 0.7674 0.8966 0.0470 0.174 Uiso 1 1 calc R . .
C29 C 0.2441(11) 0.8495(9) 0.1253(5) 0.111(6) Uani 1 1 d U . .
H29A H 0.2961 0.8145 0.1330 0.166 Uiso 1 1 calc R . .
H29B H 0.2300 0.8462 0.0983 0.166 Uiso 1 1 calc R . .
H29C H 0.1863 0.8365 0.1380 0.166 Uiso 1 1 calc R . .
C30 C 0.3008(10) 0.9394(11) 0.1773(4) 0.101(5) Uani 1 1 d U . .
H30A H 0.2418 0.9473 0.1901 0.151 Uiso 1 1 calc R . .
H30B H 0.3441 0.9824 0.1819 0.151 Uiso 1 1 calc R . .
H30C H 0.3327 0.8934 0.1866 0.151 Uiso 1 1 calc R . .
C31 C 0.7433(8) 0.8895(7) 0.1842(4) 0.065(3) Uani 1 1 d U . .
H31 H 0.8131 0.9029 0.1857 0.078 Uiso 1 1 calc R . .
C32 C 0.7350(11) 0.8044(8) 0.1863(5) 0.100(5) Uani 1 1 d U . .
H32A H 0.7618 0.7869 0.2106 0.150 Uiso 1 1 calc R . .
H32B H 0.7709 0.7815 0.1667 0.150 Uiso 1 1 calc R . .
H32C H 0.6672 0.7897 0.1828 0.150 Uiso 1 1 calc R . .
C33 C 0.3381(13) 0.9524(11) 0.0612(5) 0.108(5) Uiso 1 1 d DU . .
H33 H 0.3437 0.9008 0.0505 0.130 Uiso 1 1 calc R A 1
C34A C 0.396(4) 1.010(4) 0.0422(17) 0.13(2) Uiso 0.47(11) 1 d PDU B 1
H34A H 0.4613 0.9919 0.0403 0.193 Uiso 0.47(11) 1 calc PR B 1
H34B H 0.3974 1.0571 0.0567 0.193 Uiso 0.47(11) 1 calc PR B 1
H34C H 0.3656 1.0202 0.0172 0.193 Uiso 0.47(11) 1 calc PR B 1
C34B C 0.410(3) 0.971(5) 0.0336(11) 0.14(2) Uiso 0.53(11) 1 d PDU B 2
H34D H 0.3777 0.9729 0.0086 0.212 Uiso 0.53(11) 1 calc PR B 2
H34E H 0.4597 0.9314 0.0344 0.212 Uiso 0.53(11) 1 calc PR B 2
H34F H 0.4400 1.0193 0.0398 0.212 Uiso 0.53(11) 1 calc PR B 2
C35 C 0.235(2) 0.9877(18) 0.0540(8) 0.216(13) Uani 1 1 d U B .
H35A H 0.2380 1.0420 0.0585 0.324 Uiso 1 1 calc R . .
H35B H 0.1910 0.9646 0.0709 0.324 Uiso 1 1 calc R . .
H35C H 0.2108 0.9783 0.0282 0.324 Uiso 1 1 calc R . .
C36 C 0.6971(10) 0.9289(10) 0.2156(4) 0.094(5) Uani 1 1 d U . .
H36A H 0.6281 0.9172 0.2143 0.141 Uiso 1 1 calc R . .
H36B H 0.7058 0.9834 0.2133 0.141 Uiso 1 1 calc R . .
H36C H 0.7273 0.9117 0.2395 0.141 Uiso 1 1 calc R . .
Rh3 Rh 0.98646(5) 0.28418(4) 0.19142(2) 0.0373(2) Uani 1 1 d . . .
Rh4 Rh 0.98573(6) 0.30193(5) 0.05167(2) 0.0484(2) Uani 1 1 d . . .
P5 P 0.91572(17) 0.39166(15) 0.20815(7) 0.0389(6) Uani 1 1 d U . .
P6 P 1.06660(19) 0.17430(15) 0.19753(9) 0.0491(7) Uani 1 1 d U D .
P7 P 0.8252(3) 0.28115(19) 0.04178(10) 0.0715(10) Uani 1 1 d U F .
P8 P 1.1372(2) 0.3391(3) 0.04083(8) 0.0981(17) Uani 1 1 d U . .
O5 O 0.9137(5) 0.3878(4) 0.25407(18) 0.0515(18) Uani 1 1 d U . .
O6 O 1.0816(5) 0.1566(4) 0.2428(2) 0.062(2) Uani 1 1 d U . .
O7 O 0.8054(7) 0.2763(5) -0.0049(3) 0.082(3) Uani 1 1 d U . .
O8 O 1.1402(11) 0.3502(9) -0.0051(4) 0.149(5) Uiso 1 1 d U . .
N3 N 0.9889(5) 0.2970(4) 0.1064(2) 0.0406(19) Uani 1 1 d U . .
N4 N 0.9849(5) 0.2943(5) 0.1369(2) 0.0406(19) Uani 1 1 d U . .
C37 C 0.9956(7) 0.2720(6) 0.2469(3) 0.045(2) Uani 1 1 d U . .
C38 C 1.0427(7) 0.2095(6) 0.2643(3) 0.053(3) Uani 1 1 d U . .
C39 C 1.0518(8) 0.2013(8) 0.3034(4) 0.068(3) Uani 1 1 d U . .
H39 H 1.0828 0.1586 0.3147 0.082 Uiso 1 1 calc R . .
C40 C 1.0147(8) 0.2565(9) 0.3243(4) 0.072(4) Uani 1 1 d U . .
H40 H 1.0217 0.2522 0.3507 0.086 Uiso 1 1 calc R . .
C41 C 0.9671(8) 0.3191(8) 0.3087(3) 0.065(3) Uani 1 1 d U . .
H41 H 0.9404 0.3563 0.3239 0.078 Uiso 1 1 calc R . .
C42 C 0.9602(7) 0.3249(6) 0.2699(3) 0.048(3) Uani 1 1 d U . .
C43 C 0.7903(7) 0.4167(6) 0.1946(3) 0.049(3) Uani 1 1 d U . .
H43 H 0.7856 0.4260 0.1671 0.059 Uiso 1 1 calc R . .
C44 C 0.9861(8) 0.4778(6) 0.2018(3) 0.052(3) Uani 1 1 d U . .
H44 H 0.9588 0.5191 0.2168 0.062 Uiso 1 1 calc R . .
C45 C 0.7542(9) 0.4869(8) 0.2131(3) 0.070(4) Uani 1 1 d U . .
H45A H 0.6860 0.4945 0.2055 0.105 Uiso 1 1 calc R . .
H45B H 0.7914 0.5306 0.2057 0.105 Uiso 1 1 calc R . .
H45C H 0.7621 0.4810 0.2402 0.105 Uiso 1 1 calc R . .
C46 C 0.7265(7) 0.3464(8) 0.2019(4) 0.074(4) Uani 1 1 d U . .
H46A H 0.7345 0.3327 0.2282 0.111 Uiso 1 1 calc R . .
H46B H 0.7463 0.3042 0.1867 0.111 Uiso 1 1 calc R . .
H46C H 0.6588 0.3584 0.1952 0.111 Uiso 1 1 calc R . .
C47 C 0.9761(8) 0.5006(6) 0.1603(3) 0.054(3) Uani 1 1 d U . .
H47A H 1.0190 0.5430 0.1562 0.082 Uiso 1 1 calc R . .
H47B H 0.9094 0.5154 0.1535 0.082 Uiso 1 1 calc R . .
H47C H 0.9934 0.4578 0.1450 0.082 Uiso 1 1 calc R . .
C48 C 1.0890(8) 0.4644(7) 0.2163(4) 0.070(4) Uani 1 1 d U . .
H48A H 1.1160 0.4228 0.2026 0.106 Uiso 1 1 calc R . .
H48B H 1.0909 0.4517 0.2428 0.106 Uiso 1 1 calc R . .
H48C H 1.1269 0.5101 0.2130 0.106 Uiso 1 1 calc R . .
C49 C 1.0074(11) 0.0887(8) 0.1800(4) 0.089(5) Uani 1 1 d DU . .
H49 H 0.9994 0.0953 0.1524 0.107 Uiso 1 1 calc R C 1
C50A C 0.9073(13) 0.092(2) 0.1929(8) 0.098(9) Uiso 0.73(8) 1 d PDU D 1
H50A H 0.8708 0.0479 0.1836 0.147 Uiso 0.73(8) 1 calc PR D 1
H50B H 0.8752 0.1379 0.1834 0.147 Uiso 0.73(8) 1 calc PR D 1
H50C H 0.9104 0.0923 0.2202 0.147 Uiso 0.73(8) 1 calc PR D 1
C50B C 0.926(4) 0.058(4) 0.1998(14) 0.065(19) Uiso 0.27(8) 1 d PDU D 2
H50D H 0.8984 0.0144 0.1860 0.097 Uiso 0.27(8) 1 calc PR D 2
H50E H 0.8764 0.0966 0.2015 0.097 Uiso 0.27(8) 1 calc PR D 2
H50F H 0.9492 0.0420 0.2249 0.097 Uiso 0.27(8) 1 calc PR D 2
C51 C 1.0480(17) 0.0203(11) 0.1853(7) 0.146(8) Uani 1 1 d U D .
H51A H 1.0809 0.0178 0.2102 0.219 Uiso 1 1 calc R . .
H51B H 1.0947 0.0118 0.1666 0.219 Uiso 1 1 calc R . .
H51C H 0.9979 -0.0185 0.1829 0.219 Uiso 1 1 calc R . .
C52 C 1.1892(9) 0.1688(7) 0.1836(4) 0.081(4) Uani 1 1 d U . .
H52 H 1.2175 0.1204 0.1934 0.097 Uiso 1 1 calc R D .
C53 C 1.2459(10) 0.2287(9) 0.2000(9) 0.187(12) Uani 1 1 d U D .
H53A H 1.3118 0.2250 0.1923 0.280 Uiso 1 1 calc R . .
H53B H 1.2468 0.2252 0.2272 0.280 Uiso 1 1 calc R . .
H53C H 1.2180 0.2771 0.1918 0.280 Uiso 1 1 calc R . .
C54 C 1.1846(15) 0.1650(12) 0.1385(6) 0.132(7) Uiso 1 1 d U D .
H54A H 1.1659 0.2142 0.1282 0.198 Uiso 1 1 calc R . .
H54B H 1.1372 0.1272 0.1296 0.198 Uiso 1 1 calc R . .
H54C H 1.2481 0.1511 0.1305 0.198 Uiso 1 1 calc R . .
C55 C 0.9755(9) 0.3089(10) -0.0036(3) 0.094(5) Uani 1 1 d DU . .
C56 C 1.0495(11) 0.3335(11) -0.0239(4) 0.135(6) Uani 1 1 d DU . .
C57 C 1.047(2) 0.3466(13) -0.0634(8) 0.183(9) Uiso 1 1 d DU . .
H57 H 1.0984 0.3669 -0.0761 0.219 Uiso 1 1 calc R . .
C58 C 0.9516(14) 0.3241(16) -0.0817(4) 0.175(8) Uani 1 1 d DU . .
H58 H 0.9440 0.3248 -0.1081 0.210 Uiso 1 1 calc R . .
C59 C 0.8753(13) 0.3025(13) -0.0628(4) 0.141(8) Uani 1 1 d DU . .
H59 H 0.8147 0.2936 -0.0759 0.170 Uiso 1 1 calc R . .
C60 C 0.8854(11) 0.2936(10) -0.0244(4) 0.101(5) Uani 1 1 d DU . .
C61 C 0.7442(7) 0.3554(9) 0.0530(3) 0.071(4) Uani 1 1 d U . .
H61 H 0.6778 0.3452 0.0417 0.085 Uiso 1 1 calc R . .
C62 C 0.7844(12) 0.4320(9) 0.0376(6) 0.115(6) Uani 1 1 d U . .
H62A H 0.7404 0.4732 0.0427 0.172 Uiso 1 1 calc R . .
H62B H 0.7893 0.4278 0.0106 0.172 Uiso 1 1 calc R . .
H62C H 0.8481 0.4423 0.0497 0.172 Uiso 1 1 calc R . .
C63 C 0.7423(12) 0.3679(13) 0.0950(4) 0.133(8) Uani 1 1 d U . .
H63A H 0.8084 0.3717 0.1061 0.199 Uiso 1 1 calc R . .
H63B H 0.7097 0.3255 0.1061 0.199 Uiso 1 1 calc R . .
H63C H 0.7075 0.4145 0.0996 0.199 Uiso 1 1 calc R . .
C64 C 0.7551(17) 0.2066(13) 0.0602(7) 0.152(8) Uiso 1 1 d DU . .
H64 H 0.7413 0.2327 0.0838 0.183 Uiso 1 1 calc R E 1
C65 C 0.6482(15) 0.1995(13) 0.0443(8) 0.182(11) Uani 1 1 d U F .
H65A H 0.6449 0.1668 0.0223 0.273 Uiso 1 1 calc R . .
H65B H 0.6233 0.2495 0.0372 0.273 Uiso 1 1 calc R . .
H65C H 0.6094 0.1779 0.0633 0.273 Uiso 1 1 calc R . .
C66A C 0.814(3) 0.144(2) 0.0780(19) 0.15(2) Uiso 0.48(6) 1 d PDU F 1
H66A H 0.7714 0.1022 0.0837 0.223 Uiso 0.48(6) 1 calc PR F 1
H66B H 0.8479 0.1622 0.1010 0.223 Uiso 0.48(6) 1 calc PR F 1
H66C H 0.8608 0.1265 0.0608 0.223 Uiso 0.48(6) 1 calc PR F 1
C66B C 0.810(4) 0.140(2) 0.049(2) 0.17(2) Uiso 0.52(6) 1 d PDU F 2
H66D H 0.8332 0.1112 0.0710 0.261 Uiso 0.52(6) 1 calc PR F 2
H66E H 0.8650 0.1559 0.0353 0.261 Uiso 0.52(6) 1 calc PR F 2
H66F H 0.7679 0.1073 0.0327 0.261 Uiso 0.52(6) 1 calc PR F 2
C67 C 1.1755(9) 0.4342(10) 0.0554(5) 0.109(6) Uani 1 1 d U . .
H67 H 1.2351 0.4467 0.0427 0.131 Uiso 1 1 calc R . .
C68 C 1.0966(11) 0.4893(12) 0.0416(7) 0.179(12) Uani 1 1 d U . .
H68A H 1.0390 0.4807 0.0551 0.268 Uiso 1 1 calc R . .
H68B H 1.0811 0.4816 0.0149 0.268 Uiso 1 1 calc R . .
H68C H 1.1193 0.5410 0.0459 0.268 Uiso 1 1 calc R . .
C69 C 1.2000(9) 0.4375(8) 0.0969(4) 0.080(4) Uani 1 1 d U . .
H69A H 1.2136 0.4897 0.1043 0.119 Uiso 1 1 calc R . .
H69B H 1.2569 0.4063 0.1033 0.119 Uiso 1 1 calc R . .
H69C H 1.1455 0.4186 0.1099 0.119 Uiso 1 1 calc R . .
C70 C 1.2422(9) 0.2801(13) 0.0520(5) 0.118(7) Uani 1 1 d U . .
H70 H 1.2513 0.2775 0.0797 0.142 Uiso 1 1 calc R . .
C71 C 1.3367(10) 0.3085(16) 0.0381(5) 0.161(10) Uani 1 1 d U . .
H71A H 1.3829 0.2668 0.0379 0.242 Uiso 1 1 calc R . .
H71B H 1.3630 0.3483 0.0546 0.242 Uiso 1 1 calc R . .
H71C H 1.3251 0.3284 0.0128 0.242 Uiso 1 1 calc R . .
C72 C 1.2208(14) 0.2032(15) 0.0387(7) 0.207(14) Uani 1 1 d U . .
H72A H 1.1834 0.2054 0.0147 0.310 Uiso 1 1 calc R . .
H72B H 1.1836 0.1768 0.0568 0.310 Uiso 1 1 calc R . .
H72C H 1.2812 0.1763 0.0359 0.310 Uiso 1 1 calc R . .

loop_
_atom_site_aniso_label
_atom_site_aniso_U_11
_atom_site_aniso_U_22
_atom_site_aniso_U_33
_atom_site_aniso_U_23
_atom_site_aniso_U_13
_atom_site_aniso_U_12
Rh1 0.0343(4) 0.0249(4) 0.0606(5) -0.0069(3) 0.0193(4) -0.0035(3)
Rh2 0.0409(4) 0.0246(4) 0.0584(5) -0.0050(3) 0.0085(4) -0.0002(3)
P1 0.0402(14) 0.0302(13) 0.0547(16) 0.0014(12) 0.0156(12) 0.0052(11)
P2 0.0355(14) 0.0322(13) 0.0606(16) -0.0122(12) 0.0158(12) -0.0070(11)
P3 0.0408(15) 0.0295(13) 0.0757(19) -0.0008(13) 0.0110(14) 0.0012(11)
P4 0.0431(16) 0.0483(17) 0.082(2) -0.0131(15) -0.0008(15) 0.0052(13)
N1 0.038(5) 0.036(5) 0.075(6) -0.012(4) 0.022(4) -0.003(4)
N2 0.037(5) 0.025(5) 0.079(6) -0.013(4) 0.026(4) -0.001(4)
O1 0.053(4) 0.033(4) 0.057(4) -0.009(3) 0.021(3) -0.009(3)
O2 0.050(4) 0.029(3) 0.059(4) 0.000(3) 0.022(3) 0.010(3)
O3 0.049(4) 0.028(3) 0.084(5) -0.005(3) -0.001(4) 0.000(3)
O4 0.056(5) 0.045(4) 0.126(7) -0.001(5) -0.008(5) 0.012(4)
C1 0.026(5) 0.026(5) 0.058(6) -0.008(4) 0.005(4) -0.001(4)
C2 0.037(5) 0.030(5) 0.050(6) -0.007(4) 0.011(4) -0.004(4)
C3 0.043(6) 0.038(5) 0.060(6) 0.000(5) 0.013(5) -0.001(5)
C4 0.046(6) 0.023(5) 0.074(7) 0.005(5) 0.012(5) 0.000(4)
C5 0.048(6) 0.029(5) 0.058(6) -0.002(5) 0.011(5) 0.015(4)
C6 0.025(5) 0.031(5) 0.062(6) 0.000(5) 0.006(4) 0.003(4)
C8 0.045(6) 0.039(6) 0.078(8) 0.004(5) 0.028(6) 0.006(5)
C9 0.089(11) 0.131(14) 0.090(11) 0.025(10) -0.034(9) -0.047(10)
C11 0.034(6) 0.081(9) 0.108(10) 0.023(8) 0.014(6) 0.015(6)
C12 0.110(12) 0.076(10) 0.110(12) -0.004(9) 0.053(10) 0.003(9)
C13 0.040(6) 0.035(5) 0.077(7) -0.006(5) 0.027(5) -0.004(4)
C14 0.059(7) 0.050(7) 0.072(8) -0.021(6) 0.005(6) -0.001(5)
C15 0.074(9) 0.075(9) 0.093(10) -0.038(8) 0.025(7) -0.026(7)
C16 0.077(9) 0.086(10) 0.102(11) -0.031(9) -0.022(8) 0.023(8)
C17 0.034(6) 0.090(9) 0.063(7) 0.004(7) 0.011(5) 0.002(6)
C18 0.058(7) 0.054(7) 0.085(9) -0.004(6) 0.024(6) -0.002(6)
C19 0.055(6) 0.033(5) 0.065(7) -0.002(5) 0.010(5) 0.009(5)
C20 0.053(6) 0.035(5) 0.080(8) -0.003(5) -0.006(6) 0.002(5)
C21 0.075(8) 0.031(6) 0.118(10) -0.005(6) 0.005(8) -0.005(6)
C22 0.075(9) 0.026(6) 0.161(13) -0.004(7) 0.020(9) -0.008(6)
C23 0.069(8) 0.030(6) 0.165(13) 0.007(7) 0.019(9) 0.015(6)
C24 0.047(7) 0.040(6) 0.115(10) 0.003(6) 0.003(6) 0.005(5)
C25 0.052(7) 0.095(10) 0.091(10) -0.008(8) 0.028(7) 0.014(7)
C26 0.054(7) 0.058(7) 0.098(10) -0.021(7) 0.033(7) -0.012(6)
C27 0.079(10) 0.082(10) 0.155(15) -0.016(10) 0.049(10) -0.015(8)
C28 0.097(12) 0.170(18) 0.086(11) -0.008(12) 0.034(10) -0.013(12)
C29 0.075(10) 0.099(12) 0.163(16) -0.029(11) 0.042(10) -0.027(9)
C30 0.058(8) 0.157(16) 0.089(11) -0.021(10) 0.016(8) 0.002(9)
C31 0.044(6) 0.070(8) 0.082(9) 0.018(7) 0.007(6) 0.002(6)
C32 0.072(9) 0.075(9) 0.152(15) 0.053(10) 0.000(9) 0.014(8)
C35 0.17(2) 0.27(3) 0.20(3) -0.02(2) -0.05(2) 0.00(2)
C36 0.067(9) 0.134(14) 0.080(10) 0.024(10) 0.006(8) -0.016(9)
Rh3 0.0274(4) 0.0409(4) 0.0429(4) -0.0057(3) -0.0033(3) 0.0003(3)
Rh4 0.0390(5) 0.0636(6) 0.0409(5) -0.0165(4) -0.0089(4) 0.0110(4)
P5 0.0303(13) 0.0473(15) 0.0398(13) -0.0046(12) 0.0081(10) 0.0037(11)
P6 0.0425(15) 0.0333(14) 0.0706(19) 0.0000(13) -0.0019(13) -0.0053(12)
P7 0.070(2) 0.066(2) 0.073(2) 0.0193(17) -0.0302(18) -0.0267(17)
P8 0.0294(16) 0.229(5) 0.0363(16) 0.006(2) 0.0067(13) 0.028(2)
O5 0.045(4) 0.072(5) 0.039(4) -0.006(4) 0.015(3) 0.014(4)
O6 0.054(5) 0.046(4) 0.082(5) -0.002(4) -0.024(4) 0.001(4)
O7 0.086(6) 0.070(6) 0.083(6) -0.017(5) -0.050(5) 0.006(5)
N3 0.032(4) 0.046(5) 0.044(5) -0.008(4) 0.001(4) 0.006(4)
N4 0.029(4) 0.047(5) 0.045(5) -0.007(4) -0.002(4) 0.009(3)
C37 0.028(5) 0.055(6) 0.052(6) 0.005(5) -0.005(4) -0.008(5)
C38 0.036(5) 0.055(7) 0.067(7) 0.018(6) -0.010(5) -0.011(5)
C39 0.044(6) 0.087(9) 0.072(8) 0.030(7) -0.006(6) -0.014(6)
C40 0.048(7) 0.114(11) 0.053(7) 0.034(8) -0.005(6) -0.009(7)
C41 0.046(6) 0.099(9) 0.053(7) 0.001(7) 0.020(5) -0.003(6)
C42 0.028(5) 0.068(7) 0.049(6) 0.015(5) 0.002(4) 0.000(5)
C43 0.032(5) 0.067(7) 0.051(6) 0.011(5) 0.012(5) 0.018(5)
C44 0.060(7) 0.047(6) 0.049(6) -0.012(5) 0.017(5) -0.003(5)
C45 0.055(7) 0.096(10) 0.061(7) 0.007(7) 0.016(6) 0.033(7)
C46 0.025(6) 0.105(10) 0.090(9) 0.028(8) -0.004(6) -0.003(6)
C47 0.058(7) 0.049(6) 0.058(7) -0.012(5) 0.016(5) -0.012(5)
C48 0.051(7) 0.070(8) 0.088(9) -0.014(7) -0.010(6) -0.023(6)
C49 0.132(13) 0.054(8) 0.085(10) -0.021(7) 0.030(9) -0.033(8)
C51 0.17(2) 0.087(13) 0.18(2) 0.003(13) 0.009(16) 0.013(14)
C52 0.053(7) 0.057(8) 0.133(12) 0.030(8) 0.009(8) 0.017(6)
C53 0.040(8) 0.057(10) 0.47(4) 0.025(16) 0.042(15) 0.007(7)
C55 0.060(8) 0.181(14) 0.041(6) -0.044(8) -0.002(6) 0.055(9)
C56 0.066(9) 0.298(18) 0.037(7) -0.024(10) -0.020(6) 0.071(11)
C58 0.104(12) 0.37(2) 0.053(9) -0.041(13) -0.012(9) 0.123(15)
C59 0.106(12) 0.260(19) 0.053(8) -0.064(11) -0.032(8) 0.105(13)
C60 0.084(9) 0.152(12) 0.060(8) -0.063(8) -0.040(7) 0.086(9)
C61 0.027(5) 0.140(13) 0.044(6) 0.004(7) 0.001(5) 0.016(7)
C62 0.093(12) 0.086(11) 0.161(17) -0.027(11) -0.030(11) 0.023(9)
C63 0.082(11) 0.24(2) 0.071(10) 0.003(12) 0.004(8) 0.073(13)
C65 0.111(15) 0.18(2) 0.25(3) 0.030(19) -0.056(17) -0.095(15)
C67 0.038(7) 0.156(15) 0.134(14) 0.073(12) 0.000(8) -0.033(9)
C68 0.062(10) 0.163(18) 0.30(3) 0.169(19) -0.051(14) -0.035(11)
C69 0.060(8) 0.073(9) 0.109(11) 0.014(8) 0.029(8) -0.003(7)
C70 0.045(8) 0.22(2) 0.089(10) -0.058(12) -0.006(7) 0.047(10)
C71 0.043(8) 0.35(3) 0.089(12) -0.017(16) 0.011(8) 0.053(14)
C72 0.101(14) 0.26(3) 0.25(3) -0.17(2) -0.051(16) 0.110(17)

loop_
_atom_type_symbol
_atom_type_description
_atom_type_scat_dispersion_real
_atom_type_scat_dispersion_imag
_atom_type_scat_source
C C 0.0033 0.0016 'International Tables Vol C Tables 4.2.6.8 and 6.1.1.4'
H H 0.0000 0.0000 'International Tables Vol C Tables 4.2.6.8 and 6.1.1.4'
N N 0.0061 0.0033 'International Tables Vol C Tables 4.2.6.8 and 6.1.1.4'
P P 0.1023 0.0942 'International Tables Vol C Tables 4.2.6.8 and 6.1.1.4'
Rh Rh -1.1178 0.9187 'International Tables Vol C Tables 4.2.6.8 and 6.1.1.4'
O O 0.0106 0.0060 'International Tables Vol C Tables 4.2.6.8 and 6.1.1.4'

loop_
_geom_angle_atom_site_label_1
_geom_angle_atom_site_label_2
_geom_angle_atom_site_label_3
_geom_angle
N2 Rh1 C1 177.4(4)
N2 Rh1 P1 98.7(2)
C1 Rh1 P1 79.2(3)
N2 Rh1 P2 102.7(2)
C1 Rh1 P2 79.4(3)
P1 Rh1 P2 158.56(9)
N1 Rh2 C19 172.4(4)
N1 Rh2 P4 101.8(3)
C19 Rh2 P4 78.5(3)
N1 Rh2 P3 100.7(3)
C19 Rh2 P3 79.5(3)
P4 Rh2 P3 157.29(11)
O2 P1 C7 99.8(5)
O2 P1 C8 100.5(4)
C7 P1 C8 105.7(5)
O2 P1 Rh1 106.9(3)
C7 P1 Rh1 119.4(4)
C8 P1 Rh1 120.9(4)
O1 P2 C13 101.2(4)
O1 P2 C14 99.4(5)
C13 P2 C14 105.1(5)
O1 P2 Rh1 106.0(2)
C13 P2 Rh1 118.7(4)
C14 P2 Rh1 122.5(4)
O3 P3 C31 101.3(5)
O3 P3 C26 100.2(5)
C31 P3 C26 105.3(6)
O3 P3 Rh2 107.0(3)
C31 P3 Rh2 120.0(4)
C26 P3 Rh2 119.7(4)
O4 P4 C25 99.8(6)
O4 P4 C33 101.4(7)
C25 P4 C33 105.8(7)
O4 P4 Rh2 107.2(3)
C25 P4 Rh2 122.2(5)
C33 P4 Rh2 117.1(6)
N2 N1 Rh2 174.0(9)
N1 N2 Rh1 176.0(8)
C2 O1 P2 114.0(6)
C6 O2 P1 112.2(5)
C20 O3 P3 112.3(6)
C24 O4 P4 113.0(7)
C6 C1 C2 115.6(8)
C6 C1 Rh1 122.2(7)
C2 C1 Rh1 122.1(7)
C3 C2 C1 123.7(9)
C3 C2 O1 118.1(8)
C1 C2 O1 118.2(8)
C2 C3 C4 118.4(9)
C2 C3 H3 120.8
C4 C3 H3 120.8
C5 C4 C3 121.0(9)
C5 C4 H4 119.5
C3 C4 H4 119.5
C4 C5 C6 118.0(9)
C4 C5 H5 121.0
C6 C5 H5 121.0
C1 C6 O2 119.2(8)
C1 C6 C5 123.3(9)
O2 C6 C5 117.5(8)
C9 C7 C10 104.6(14)
C9 C7 P1 108.9(9)
C10 C7 P1 108.1(12)
C9 C7 H7 111.7
C10 C7 H7 111.6
P1 C7 H7 111.6
C11 C8 C12 108.7(11)
C11 C8 P1 108.0(7)
C12 C8 P1 109.1(8)
C11 C8 H8 110.3
C12 C8 H8 110.3
P1 C8 H8 110.3
C7 C9 H9A 109.5
C7 C9 H9B 109.5
H9A C9 H9B 109.5
C7 C9 H9C 109.5
H9A C9 H9C 109.5
H9B C9 H9C 109.5
C7 C10 H10A 109.5
C7 C10 H10B 109.5
H10A C10 H10B 109.5
C7 C10 H10C 109.5
H10A C10 H10C 109.5
H10B C10 H10C 109.5
C8 C11 H11A 109.5
C8 C11 H11B 109.5
H11A C11 H11B 109.5
C8 C11 H11C 109.5
H11A C11 H11C 109.5
H11B C11 H11C 109.5
C8 C12 H12A 109.5
C8 C12 H12B 109.5
H12A C12 H12B 109.5
C8 C12 H12C 109.5
H12A C12 H12C 109.5
H12B C12 H12C 109.5
C18 C13 C17 113.0(9)
C18 C13 P2 115.0(8)
C17 C13 P2 108.2(7)
C18 C13 H13 106.7
C17 C13 H13 106.7
P2 C13 H13 106.7
C16 C14 C15 112.4(11)
C16 C14 P2 110.5(8)
C15 C14 P2 109.7(9)
C16 C14 H14 108.0
C15 C14 H14 108.0
P2 C14 H14 108.0
C14 C15 H15A 109.4
C14 C15 H15B 109.5
H15A C15 H15B 109.5
C14 C15 H15C 109.5
H15A C15 H15C 109.5
H15B C15 H15C 109.5
C14 C16 H16A 109.4
C14 C16 H16B 109.5
H16A C16 H16B 109.5
C14 C16 H16C 109.5
H16A C16 H16C 109.5
H16B C16 H16C 109.5
C13 C17 H17A 109.5
C13 C17 H17B 109.5
H17A C17 H17B 109.5
C13 C17 H17C 109.4
H17A C17 H17C 109.5
H17B C17 H17C 109.5
C13 C18 H18A 109.5
C13 C18 H18B 109.5
H18A C18 H18B 109.5
C13 C18 H18C 109.5
H18A C18 H18C 109.5
H18B C18 H18C 109.5
C24 C19 C20 115.0(9)
C24 C19 Rh2 123.0(8)
C20 C19 Rh2 121.9(7)
C21 C20 C19 122.9(11)
C21 C20 O3 118.3(10)
C19 C20 O3 118.9(9)
C22 C21 C20 119.3(12)
C22 C21 H21 120.3
C20 C21 H21 120.3
C21 C22 C23 120.9(11)
C21 C22 H22 119.6
C23 C22 H22 119.6
C22 C23 C24 118.6(11)
C22 C23 H23 120.7
C24 C23 H23 120.7
C19 C24 O4 117.4(10)
C19 C24 C23 123.2(11)
O4 C24 C23 119.4(10)
C30 C25 C29 111.4(14)
C30 C25 P4 109.3(10)
C29 C25 P4 109.8(9)
C30 C25 H25 108.8
C29 C25 H25 108.7
P4 C25 H25 108.8
C27 C26 C28 109.6(12)
C27 C26 P3 114.8(10)
C28 C26 P3 109.3(10)
C27 C26 H26 107.6
C28 C26 H26 107.7
P3 C26 H26 107.6
C26 C27 H27A 109.5
C26 C27 H27B 109.5
H27A C27 H27B 109.5
C26 C27 H27C 109.5
H27A C27 H27C 109.5
H27B C27 H27C 109.5
C26 C28 H28A 109.5
C26 C28 H28B 109.4
H28A C28 H28B 109.5
C26 C28 H28C 109.4
H28A C28 H28C 109.5
H28B C28 H28C 109.5
C25 C29 H29A 109.4
C25 C29 H29B 109.5
H29A C29 H29B 109.5
C25 C29 H29C 109.5
H29A C29 H29C 109.5
H29B C29 H29C 109.5
C25 C30 H30A 109.5
C25 C30 H30B 109.4
H30A C30 H30B 109.5
C25 C30 H30C 109.5
H30A C30 H30C 109.5
H30B C30 H30C 109.5
C36 C31 C32 112.8(12)
C36 C31 P3 109.1(9)
C32 C31 P3 110.2(10)
C36 C31 H31 108.2
C32 C31 H31 108.2
P3 C31 H31 108.2
C31 C32 H32A 109.5
C31 C32 H32B 109.5
H32A C32 H32B 109.5
C31 C32 H32C 109.5
H32A C32 H32C 109.5
H32B C32 H32C 109.5
C34B C33 C34A 31(2)
C34B C33 C35 117(3)
C34A C33 C35 99(3)
C34B C33 P4 118(2)
C34A C33 P4 106(3)
C35 C33 P4 110.4(15)
C34B C33 H33 82.5
C34A C33 H33 113.5
C35 C33 H33 113.4
P4 C33 H33 113.4
C33 C34A H34A 109.4
C33 C34A H34B 109.6
C33 C34A H34C 109.3
C33 C34B H34D 109.4
C33 C34B H34E 109.4
H34D C34B H34E 109.5
C33 C34B H34F 109.6
H34D C34B H34F 109.5
H34E C34B H34F 109.5
C33 C35 H35A 109.5
C33 C35 H35B 109.5
H35A C35 H35B 109.5
C33 C35 H35C 109.4
H35A C35 H35C 109.5
H35B C35 H35C 109.5
C31 C36 H36A 109.5
C31 C36 H36B 109.5
H36A C36 H36B 109.5
C31 C36 H36C 109.5
H36A C36 H36C 109.5
H36B C36 H36C 109.5
N4 Rh3 C37 176.8(4)
N4 Rh3 P5 102.4(2)
C37 Rh3 P5 79.8(3)
N4 Rh3 P6 98.5(2)
C37 Rh3 P6 79.2(3)
P5 Rh3 P6 158.88(11)
N3 Rh4 C55 177.0(4)
N3 Rh4 P8 103.3(2)
C55 Rh4 P8 79.1(4)
N3 Rh4 P7 95.9(2)
C55 Rh4 P7 81.5(4)
P8 Rh4 P7 159.61(13)
O5 P5 C43 101.1(4)
O5 P5 C44 101.8(4)
C43 P5 C44 105.7(5)
O5 P5 Rh3 105.7(3)
C43 P5 Rh3 124.1(4)
C44 P5 Rh3 115.2(3)
O6 P6 C52 101.9(6)
O6 P6 C49 101.8(6)
C52 P6 C49 105.7(7)
O6 P6 Rh3 106.7(3)
C52 P6 Rh3 119.3(4)
C49 P6 Rh3 118.8(6)
O7 P7 C61 101.6(5)
O7 P7 C64 106.0(9)
C61 P7 C64 95.3(9)
O7 P7 Rh4 104.8(4)
C61 P7 Rh4 118.1(5)
C64 P7 Rh4 128.0(8)
O8 P8 C70 102.2(8)
O8 P8 C67 98.4(8)
C70 P8 C67 104.7(8)
O8 P8 Rh4 107.1(6)
C70 P8 Rh4 122.4(7)
C67 P8 Rh4 118.2(5)
C42 O5 P5 113.7(6)
C38 O6 P6 113.8(7)
C60 O7 P7 114.4(7)
C56 O8 P8 111.3(11)
N4 N3 Rh4 175.9(7)
N3 N4 Rh3 175.6(7)
C42 C37 C38 116.4(10)
C42 C37 Rh3 122.0(8)
C38 C37 Rh3 121.5(8)
O6 C38 C39 119.1(10)
O6 C38 C37 118.8(10)
C39 C38 C37 122.1(12)
C40 C39 C38 117.8(12)
C40 C39 H39 121.1
C38 C39 H39 121.1
C39 C40 C41 122.7(12)
C39 C40 H40 118.7
C41 C40 H40 118.6
C40 C41 C42 117.4(12)
C40 C41 H41 121.3
C42 C41 H41 121.3
C37 C42 O5 118.6(9)
C37 C42 C41 123.6(10)
O5 C42 C41 117.8(10)
C45 C43 C46 111.9(9)
C45 C43 P5 114.9(8)
C46 C43 P5 107.6(7)
C45 C43 H43 107.4
C46 C43 H43 107.4
P5 C43 H43 107.4
C48 C44 C47 113.3(9)
C48 C44 P5 109.1(8)
C47 C44 P5 108.9(7)
C48 C44 H44 108.5
C47 C44 H44 108.5
P5 C44 H44 108.5
C43 C45 H45A 109.5
C43 C45 H45B 109.5
H45A C45 H45B 109.5
C43 C45 H45C 109.5
H45A C45 H45C 109.5
H45B C45 H45C 109.5
C43 C46 H46A 109.5
C43 C46 H46B 109.5
H46A C46 H46B 109.5
C43 C46 H46C 109.5
H46A C46 H46C 109.5
H46B C46 H46C 109.5
C44 C47 H47A 109.5
C44 C47 H47B 109.5
H47A C47 H47B 109.5
C44 C47 H47C 109.5
H47A C47 H47C 109.5
H47B C47 H47C 109.5
C44 C48 H48A 109.5
C44 C48 H48B 109.4
H48A C48 H48B 109.5
C44 C48 H48C 109.5
H48A C48 H48C 109.5
H48B C48 H48C 109.5
C51 C49 C50B 86(4)
C51 C49 C50A 112(2)
C50B C49 C50A 27(2)
C51 C49 P6 122.0(15)
C50B C49 P6 119(2)
C50A C49 P6 105.6(15)
C51 C49 H49 105.3
C50B C49 H49 118.8
C50A C49 H49 105.0
P6 C49 H49 105.3
C49 C50A H50A 109.6
C49 C50A H50B 109.6
C49 C50A H50C 109.2
C49 C50B H50D 109.5
C49 C50B H50E 110.1
H50D C50B H50E 109.2
C49 C50B H50F 109.8
H50D C50B H50F 109.1
H50E C50B H50F 109.1
C49 C51 H51A 109.5
C49 C51 H51B 109.5
H51A C51 H51B 109.5
C49 C51 H51C 109.4
H51A C51 H51C 109.5
H51B C51 H51C 109.5
C53 C52 C54 115.3(16)
C53 C52 P6 110.3(12)
C54 C52 P6 107.9(11)
C53 C52 H52 107.6
C54 C52 H52 107.7
P6 C52 H52 107.7
C52 C53 H53A 109.5
C52 C53 H53B 109.5
H53A C53 H53B 109.5
C52 C53 H53C 109.4
H53A C53 H53C 109.5
H53B C53 H53C 109.5
C52 C54 H54A 109.5
C52 C54 H54B 109.4
H54A C54 H54B 109.5
C52 C54 H54C 109.6
H54A C54 H54C 109.5
H54B C54 H54C 109.5
C56 C55 C60 116.1(13)
C56 C55 Rh4 123.2(10)
C60 C55 Rh4 120.5(11)
C55 C56 O8 119.1(12)
C55 C56 C57 127.4(17)
O8 C56 C57 113.5(19)
C56 C57 C58 111(2)
C56 C57 H57 124.7
C58 C57 H57 124.6
C59 C58 C57 123.8(17)
C59 C58 H58 118.1
C57 C58 H58 118.1
C58 C59 C60 120.2(16)
C58 C59 H59 119.9
C60 C59 H59 119.9
C59 C60 O7 120.0(14)
C59 C60 C55 121.4(18)
O7 C60 C55 118.4(11)
C63 C61 C62 104.7(14)
C63 C61 P7 112.6(10)
C62 C61 P7 107.9(9)
C63 C61 H61 110.5
C62 C61 H61 110.5
P7 C61 H61 110.5
C61 C62 H62A 109.4
C61 C62 H62B 109.5
H62A C62 H62B 109.5
C61 C62 H62C 109.4
H62A C62 H62C 109.5
H62B C62 H62C 109.5
C61 C63 H63A 109.5
C61 C63 H63B 109.4
H63A C63 H63B 109.5
C61 C63 H63C 109.5
H63A C63 H63C 109.5
H63B C63 H63C 109.5
C66B C64 C66A 41(2)
C66B C64 C65 109(3)
C66A C64 C65 125(3)
C66B C64 P7 101(3)
C66A C64 P7 114(2)
C65 C64 P7 116.8(17)
C66B C64 H64 136.7
C66A C64 H64 95.5
C65 C64 H64 97.1
P7 C64 H64 96.9
C64 C65 H65A 109.7
C64 C65 H65B 109.4
H65A C65 H65B 109.5
C64 C65 H65C 109.3
H65A C65 H65C 109.5
H65B C65 H65C 109.5
C64 C66A H66A 111.9
C64 C66A H66B 109.9
C64 C66A H66C 107.0
C64 C66B H66D 116.2
C64 C66B H66E 111.2
H66D C66B H66E 106.5
C64 C66B H66F 111.5
H66D C66B H66F 104.6
H66E C66B H66F 106.2
C69 C67 C68 113.9(18)
C69 C67 P8 111.0(10)
C68 C67 P8 108.0(12)
C69 C67 H67 107.9
C68 C67 H67 107.9
P8 C67 H67 107.9
C67 C68 H68A 109.5
C67 C68 H68B 109.4
H68A C68 H68B 109.5
C67 C68 H68C 109.5
H68A C68 H68C 109.5
H68B C68 H68C 109.5
C67 C69 H69A 109.5
C67 C69 H69B 109.5
H69A C69 H69B 109.5
C67 C69 H69C 109.5
H69A C69 H69C 109.5
H69B C69 H69C 109.5
C72 C70 C71 111.1(16)
C72 C70 P8 108.8(11)
C71 C70 P8 115.8(16)
C72 C70 H70 106.9
C71 C70 H70 106.9
P8 C70 H70 106.9
C70 C71 H71A 109.4
C70 C71 H71B 109.5
H71A C71 H71B 109.5
C70 C71 H71C 109.5
H71A C71 H71C 109.5
H71B C71 H71C 109.5
C70 C72 H72A 109.5
C70 C72 H72B 109.5
H72A C72 H72B 109.5
C70 C72 H72C 109.4
H72A C72 H72C 109.5
H72B C72 H72C 109.5

loop_
_geom_bond_atom_site_label_1
_geom_bond_atom_site_label_2
_geom_bond_distance
Rh1 N2 1.965(8)
Rh1 C1 2.015(9)
Rh1 P1 2.250(3)
Rh1 P2 2.270(3)
Rh2 N1 1.991(9)
Rh2 C19 1.996(10)
Rh2 P4 2.240(3)
Rh2 P3 2.266(3)
P1 O2 1.673(6)
P1 C7 1.827(12)
P1 C8 1.837(10)
P2 O1 1.658(7)
P2 C13 1.828(10)
P2 C14 1.838(12)
P3 O3 1.653(7)
P3 C31 1.811(12)
P3 C26 1.833(12)
P4 O4 1.644(8)
P4 C25 1.796(13)
P4 C33 1.857(18)
N1 N2 1.122(11)
O1 C2 1.398(11)
O2 C6 1.395(11)
O3 C20 1.409(12)
O4 C24 1.391(14)
C1 C6 1.378(13)
C1 C2 1.391(13)
C2 C3 1.367(13)
C3 C4 1.392(14)
C3 H3 0.9500
C4 C5 1.374(14)
C4 H4 0.9500
C5 C6 1.401(13)
C5 H5 0.9500
C7 C9 1.539(18)
C7 C10 1.54(3)
C7 H7 1.0000
C8 C11 1.530(17)
C8 C12 1.531(17)
C8 H8 1.0000
C9 H9A 0.9800
C9 H9B 0.9800
C9 H9C 0.9800
C10 H10A 0.9802
C10 H10B 0.9802
C10 H10C 0.9802
C11 H11A 0.9800
C11 H11B 0.9800
C11 H11C 0.9800
C12 H12A 0.9800
C12 H12B 0.9800
C12 H12C 0.9800
C13 C18 1.508(15)
C13 C17 1.539(15)
C13 H13 1.0000
C14 C16 1.526(17)
C14 C15 1.537(16)
C14 H14 1.0000
C15 H15A 0.9800
C15 H15B 0.9800
C15 H15C 0.9800
C16 H16A 0.9800
C16 H16B 0.9800
C16 H16C 0.9800
C17 H17A 0.9800
C17 H17B 0.9800
C17 H17C 0.9800
C18 H18A 0.9800
C18 H18B 0.9800
C18 H18C 0.9800
C19 C24 1.387(15)
C19 C20 1.400(15)
C20 C21 1.395(15)
C21 C22 1.351(17)
C21 H21 0.9500
C22 C23 1.383(18)
C22 H22 0.9500
C23 C24 1.393(16)
C23 H23 0.9500
C25 C30 1.506(19)
C25 C29 1.57(2)
C25 H25 1.0000
C26 C27 1.511(18)
C26 C28 1.55(2)
C26 H26 1.0000
C27 H27A 0.9800
C27 H27B 0.9800
C27 H27C 0.9800
C28 H28A 0.9800
C28 H28B 0.9800
C28 H28C 0.9800
C29 H29A 0.9800
C29 H29B 0.9800
C29 H29C 0.9800
C30 H30A 0.9800
C30 H30B 0.9800
C30 H30C 0.9800
C31 C36 1.511(19)
C31 C32 1.519(18)
C31 H31 1.0000
C32 H32A 0.9800
C32 H32B 0.9800
C32 H32C 0.9800
C33 C34B 1.494(10)
C33 C34A 1.499(10)
C33 C35 1.57(3)
C33 H33 1.0000
C34A H34A 0.9800
C34A H34B 0.9800
C34A H34C 0.9800
C34B H34D 0.9800
C34B H34E 0.9800
C34B H34F 0.9800
C35 H35A 0.9800
C35 H35B 0.9800
C35 H35C 0.9800
C36 H36A 0.9800
C36 H36B 0.9800
C36 H36C 0.9800
Rh3 N4 1.970(9)
Rh3 C37 2.004(10)
Rh3 P5 2.251(3)
Rh3 P6 2.252(3)
Rh4 N3 1.970(9)
Rh4 C55 1.990(12)
Rh4 P8 2.270(4)
Rh4 P7 2.269(3)
P5 O5 1.658(7)
P5 C43 1.834(10)
P5 C44 1.841(11)
P6 O6 1.660(9)
P6 C52 1.816(13)
P6 C49 1.822(12)
P7 O7 1.685(10)
P7 C61 1.801(13)
P7 C64 1.80(2)
P8 O8 1.668(15)
P8 C70 1.821(15)
P8 C67 1.838(19)
O5 C42 1.395(12)
O6 C38 1.354(14)
O7 C60 1.39(2)
O8 C56 1.42(2)
N3 N4 1.106(11)
C37 C42 1.369(15)
C37 C38 1.414(14)
C38 C39 1.412(16)
C39 C40 1.363(19)
C39 H39 0.9500
C40 C41 1.392(18)
C40 H40 0.9500
C41 C42 1.398(15)
C41 H41 0.9500
C43 C45 1.517(16)
C43 C46 1.566(16)
C43 H43 1.0000
C44 C48 1.509(16)
C44 C47 1.544(15)
C44 H44 1.0000
C45 H45A 0.9800
C45 H45B 0.9800
C45 H45C 0.9800
C46 H46A 0.9800
C46 H46B 0.9800
C46 H46C 0.9800
C47 H47A 0.9800
C47 H47B 0.9800
C47 H47C 0.9800
C48 H48A 0.9800
C48 H48B 0.9800
C48 H48C 0.9800
C49 C51 1.35(2)
C49 C50B 1.486(10)
C49 C50A 1.501(10)
C49 H49 1.0000
C50A H50A 0.9800
C50A H50B 0.9800
C50A H50C 0.9800
C50B H50D 0.9830
C50B H50E 0.9832
C50B H50F 0.9831
C51 H51A 0.9800
C51 H51B 0.9800
C51 H51C 0.9800
C52 C53 1.43(2)
C52 C54 1.62(2)
C52 H52 1.0000
C53 H53A 0.9800
C53 H53B 0.9800
C53 H53C 0.9800
C54 H54A 0.9800
C54 H54B 0.9800
C54 H54C 0.9800
C55 C56 1.38(2)
C55 C60 1.442(19)
C56 C57 1.44(3)
C57 C58 1.49(3)
C57 H57 0.9500
C58 C59 1.36(3)
C58 H58 0.9500
C59 C60 1.39(2)
C59 H59 0.9500
C61 C63 1.528(18)
C61 C62 1.59(2)
C61 H61 1.0000
C62 H62A 0.9800
C62 H62B 0.9800
C62 H62C 0.9800
C63 H63A 0.9800
C63 H63B 0.9800
C63 H63C 0.9800
C64 C66B 1.489(11)
C64 C66A 1.498(11)
C64 C65 1.56(3)
C64 H64 1.0000
C65 H65A 0.9800
C65 H65B 0.9800
C65 H65C 0.9800
C66A H66A 0.9818
C66A H66B 0.9814
C66A H66C 0.9810
C66B H66D 1.0258
C66B H66E 1.0093
C66B H66F 1.0100
C67 C69 1.51(2)
C67 C68 1.53(2)
C67 H67 1.0000
C68 H68A 0.9800
C68 H68B 0.9800
C68 H68C 0.9800
C69 H69A 0.9800
C69 H69B 0.9800
C69 H69C 0.9800
C70 C72 1.47(3)
C70 C71 1.53(2)
C70 H70 1.0000
C71 H71A 0.9800
C71 H71B 0.9800
C71 H71C 0.9800
C72 H72A 0.9800
C72 H72B 0.9800
C72 H72C 0.9800

loop_
_geom_torsion_atom_site_label_1
_geom_torsion_atom_site_label_2
_geom_torsion_atom_site_label_3
_geom_torsion_atom_site_label_4
_geom_torsion
N2 Rh1 P1 O2 176.5(4)
C1 Rh1 P1 O2 -4.9(4)
P2 Rh1 P1 O2 -8.8(4)
N2 Rh1 P1 C7 -71.5(5)
C1 Rh1 P1 C7 107.1(5)
P2 Rh1 P1 C7 103.1(5)
N2 Rh1 P1 C8 62.8(5)
C1 Rh1 P1 C8 -118.7(5)
P2 Rh1 P1 C8 -122.6(5)
N2 Rh1 P2 O1 175.3(4)
C1 Rh1 P2 O1 -3.2(4)
P1 Rh1 P2 O1 0.8(4)
N2 Rh1 P2 C13 62.5(5)
C1 Rh1 P2 C13 -116.0(5)
P1 Rh1 P2 C13 -112.1(5)
N2 Rh1 P2 C14 -72.1(5)
C1 Rh1 P2 C14 109.4(5)
P1 Rh1 P2 C14 113.4(5)
N1 Rh2 P3 O3 -173.4(4)
C19 Rh2 P3 O3 -1.2(4)
P4 Rh2 P3 O3 13.6(5)
N1 Rh2 P3 C31 -59.0(6)
C19 Rh2 P3 C31 113.3(6)
P4 Rh2 P3 C31 128.0(6)
N1 Rh2 P3 C26 73.8(6)
C19 Rh2 P3 C26 -113.9(6)
P4 Rh2 P3 C26 -99.2(6)
N1 Rh2 P4 O4 163.7(5)
C19 Rh2 P4 O4 -8.5(5)
P3 Rh2 P4 O4 -23.3(6)
N1 Rh2 P4 C25 49.8(6)
C19 Rh2 P4 C25 -122.4(7)
P3 Rh2 P4 C25 -137.2(6)
N1 Rh2 P4 C33 -83.4(7)
C19 Rh2 P4 C33 104.4(7)
P3 Rh2 P4 C33 89.6(7)
C19 Rh2 N1 N2 -14(9)
P4 Rh2 N1 N2 -106(7)
P3 Rh2 N1 N2 77(7)
Rh2 N1 N2 Rh1 -147(9)
C1 Rh1 N2 N1 -36(17)
P1 Rh1 N2 N1 -2(13)
P2 Rh1 N2 N1 180(100)
C13 P2 O1 C2 128.5(7)
C14 P2 O1 C2 -123.9(7)
Rh1 P2 O1 C2 4.0(7)
C7 P1 O2 C6 -117.7(7)
C8 P1 O2 C6 134.2(7)
Rh1 P1 O2 C6 7.2(6)
C31 P3 O3 C20 -121.9(8)
C26 P3 O3 C20 130.0(8)
Rh2 P3 O3 C20 4.5(8)
C25 P4 O4 C24 137.8(10)
C33 P4 O4 C24 -113.8(10)
Rh2 P4 O4 C24 9.5(10)
N2 Rh1 C1 C6 36(8)
P1 Rh1 C1 C6 2.5(7)
P2 Rh1 C1 C6 -179.0(8)
N2 Rh1 C1 C2 -143(7)
P1 Rh1 C1 C2 -176.1(8)
P2 Rh1 C1 C2 2.4(7)
C6 C1 C2 C3 -0.1(14)
Rh1 C1 C2 C3 178.6(8)
C6 C1 C2 O1 -179.3(8)
Rh1 C1 C2 O1 -0.6(12)
P2 O1 C2 C3 178.1(7)
P2 O1 C2 C1 -2.6(11)
C1 C2 C3 C4 0.6(16)
O1 C2 C3 C4 179.8(9)
C2 C3 C4 C5 -1.0(16)
C3 C4 C5 C6 0.9(15)
C2 C1 C6 O2 -179.7(8)
Rh1 C1 C6 O2 1.5(12)
C2 C1 C6 C5 -0.1(14)
Rh1 C1 C6 C5 -178.8(7)
P1 O2 C6 C1 -6.1(10)
P1 O2 C6 C5 174.2(7)
C4 C5 C6 C1 -0.3(15)
C4 C5 C6 O2 179.4(9)
O2 P1 C7 C9 65.6(10)
C8 P1 C7 C9 169.4(10)
Rh1 P1 C7 C9 -50.2(11)
O2 P1 C7 C10 178.7(12)
C8 P1 C7 C10 -77.4(13)
Rh1 P1 C7 C10 62.9(13)
O2 P1 C8 C11 -73.6(8)
C7 P1 C8 C11 -176.9(8)
Rh1 P1 C8 C11 43.5(9)
O2 P1 C8 C12 168.5(9)
C7 P1 C8 C12 65.1(10)
Rh1 P1 C8 C12 -74.5(10)
O1 P2 C13 C18 58.7(9)
C14 P2 C13 C18 -44.4(9)
Rh1 P2 C13 C18 174.1(7)
O1 P2 C13 C17 -68.7(8)
C14 P2 C13 C17 -171.7(8)
Rh1 P2 C13 C17 46.8(8)
O1 P2 C14 C16 63.4(10)
C13 P2 C14 C16 167.7(9)
Rh1 P2 C14 C16 -52.6(11)
O1 P2 C14 C15 -172.2(8)
C13 P2 C14 C15 -67.8(9)
Rh1 P2 C14 C15 71.9(9)
N1 Rh2 C19 C24 -85(3)
P4 Rh2 C19 C24 7.7(10)
P3 Rh2 C19 C24 -178.1(11)
N1 Rh2 C19 C20 90(3)
P4 Rh2 C19 C20 -176.8(10)
P3 Rh2 C19 C20 -2.5(9)
C24 C19 C20 C21 2.9(19)
Rh2 C19 C20 C21 -172.9(10)
C24 C19 C20 O3 -177.7(11)
Rh2 C19 C20 O3 6.4(15)
P3 O3 C20 C21 172.4(10)
P3 O3 C20 C19 -7.0(13)
C19 C20 C21 C22 -2(2)
O3 C20 C21 C22 178.4(13)
C20 C21 C22 C23 -1(2)
C21 C22 C23 C24 3(3)
C20 C19 C24 O4 -179.8(11)
Rh2 C19 C24 O4 -4.0(17)
C20 C19 C24 C23 -1(2)
Rh2 C19 C24 C23 175.2(12)
P4 O4 C24 C19 -4.6(16)
P4 O4 C24 C23 176.2(12)
C22 C23 C24 C19 -2(2)
C22 C23 C24 O4 176.8(14)
O4 P4 C25 C30 -71.9(11)
C33 P4 C25 C30 -176.8(12)
Rh2 P4 C25 C30 45.6(13)
O4 P4 C25 C29 165.5(11)
C33 P4 C25 C29 60.7(13)
Rh2 P4 C25 C29 -76.9(12)
O3 P3 C26 C27 47.6(12)
C31 P3 C26 C27 -57.3(12)
Rh2 P3 C26 C27 164.0(10)
O3 P3 C26 C28 -76.0(10)
C31 P3 C26 C28 179.2(10)
Rh2 P3 C26 C28 40.4(11)
O3 P3 C31 C36 62.1(9)
C26 P3 C31 C36 166.1(9)
Rh2 P3 C31 C36 -55.3(10)
O3 P3 C31 C32 -173.5(9)
C26 P3 C31 C32 -69.6(10)
Rh2 P3 C31 C32 69.0(10)
O4 P4 C33 C34B 77(4)
C25 P4 C33 C34B -179(4)
Rh2 P4 C33 C34B -39(4)
O4 P4 C33 C34A 46(4)
C25 P4 C33 C34A 150(4)
Rh2 P4 C33 C34A -70(4)
O4 P4 C33 C35 -60.7(17)
C25 P4 C33 C35 42.9(18)
Rh2 P4 C33 C35 -176.9(14)
N4 Rh3 P5 O5 179.9(4)
C37 Rh3 P5 O5 -2.4(4)
P6 Rh3 P5 O5 -8.9(4)
N4 Rh3 P5 C43 64.2(5)
C37 Rh3 P5 C43 -118.0(5)
P6 Rh3 P5 C43 -124.5(5)
N4 Rh3 P5 C44 -68.6(5)
C37 Rh3 P5 C44 109.1(5)
P6 Rh3 P5 C44 102.7(5)
N4 Rh3 P6 O6 177.0(4)
C37 Rh3 P6 O6 -0.8(4)
P5 Rh3 P6 O6 5.6(4)
N4 Rh3 P6 C52 62.5(7)
C37 Rh3 P6 C52 -115.3(7)
P5 Rh3 P6 C52 -108.9(7)
N4 Rh3 P6 C49 -68.9(6)
C37 Rh3 P6 C49 113.3(6)
P5 Rh3 P6 C49 119.7(6)
N3 Rh4 P7 O7 -175.8(4)
C55 Rh4 P7 O7 5.6(6)
P8 Rh4 P7 O7 24.3(7)
N3 Rh4 P7 C61 72.0(5)
C55 Rh4 P7 C61 -106.5(6)
P8 Rh4 P7 C61 -87.8(7)
N3 Rh4 P7 C64 -51.4(11)
C55 Rh4 P7 C64 130.1(12)
P8 Rh4 P7 C64 148.8(11)
N3 Rh4 P8 O8 -176.5(6)
C55 Rh4 P8 O8 1.6(7)
P7 Rh4 P8 O8 -17.1(9)
N3 Rh4 P8 C70 66.3(7)
C55 Rh4 P8 C70 -115.5(8)
P7 Rh4 P8 C70 -134.3(7)
N3 Rh4 P8 C67 -66.7(6)
C55 Rh4 P8 C67 111.4(7)
P7 Rh4 P8 C67 92.7(7)
C43 P5 O5 C42 134.7(7)
C44 P5 O5 C42 -116.5(7)
Rh3 P5 O5 C42 4.3(7)
C52 P6 O6 C38 126.6(8)
C49 P6 O6 C38 -124.3(8)
Rh3 P6 O6 C38 0.8(7)
C61 P7 O7 C60 117.0(10)
C64 P7 O7 C60 -143.9(12)
Rh4 P7 O7 C60 -6.4(10)
C70 P8 O8 C56 129.6(13)
C67 P8 O8 C56 -123.3(12)
Rh4 P8 O8 C56 -0.2(13)
C55 Rh4 N3 N4 19(18)
P8 Rh4 N3 N4 162(11)
P7 Rh4 N3 N4 -11(11)
Rh4 N3 N4 Rh3 142(8)
C37 Rh3 N4 N3 20(15)
P5 Rh3 N4 N3 155(11)
P6 Rh3 N4 N3 -22(11)
N4 Rh3 C37 C42 136(7)
P5 Rh3 C37 C42 0.5(8)
P6 Rh3 C37 C42 178.1(8)
N4 Rh3 C37 C38 -41(7)
P5 Rh3 C37 C38 -176.8(8)
P6 Rh3 C37 C38 0.9(7)
P6 O6 C38 C39 -179.2(8)
P6 O6 C38 C37 -0.2(11)
C42 C37 C38 O6 -178.0(9)
Rh3 C37 C38 O6 -0.6(13)
C42 C37 C38 C39 0.9(14)
Rh3 C37 C38 C39 178.3(8)
O6 C38 C39 C40 177.9(10)
C37 C38 C39 C40 -1.0(16)
C38 C39 C40 C41 1.4(18)
C39 C40 C41 C42 -1.6(18)
C38 C37 C42 O5 179.6(8)
Rh3 C37 C42 O5 2.2(13)
C38 C37 C42 C41 -1.2(15)
Rh3 C37 C42 C41 -178.6(8)
P5 O5 C42 C37 -4.4(11)
P5 O5 C42 C41 176.3(8)
C40 C41 C42 C37 1.5(16)
C40 C41 C42 O5 -179.2(10)
O5 P5 C43 C45 54.6(9)
C44 P5 C43 C45 -51.2(9)
Rh3 P5 C43 C45 172.4(7)
O5 P5 C43 C46 -70.8(8)
C44 P5 C43 C46 -176.6(8)
Rh3 P5 C43 C46 47.0(9)
O5 P5 C44 C48 68.7(8)
C43 P5 C44 C48 173.9(8)
Rh3 P5 C44 C48 -45.1(8)
O5 P5 C44 C47 -167.2(7)
C43 P5 C44 C47 -61.9(8)
Rh3 P5 C44 C47 79.0(8)
O6 P6 C49 C51 -58.1(16)
C52 P6 C49 C51 48.0(17)
Rh3 P6 C49 C51 -174.8(14)
O6 P6 C49 C50B 46(4)
C52 P6 C49 C50B 152(4)
Rh3 P6 C49 C50B -71(4)
O6 P6 C49 C50A 71.7(19)
C52 P6 C49 C50A 177.8(18)
Rh3 P6 C49 C50A -45.0(19)
O6 P6 C52 C53 -66.6(14)
C49 P6 C52 C53 -172.6(14)
Rh3 P6 C52 C53 50.5(15)
O6 P6 C52 C54 166.7(10)
C49 P6 C52 C54 60.6(12)
Rh3 P6 C52 C54 -76.3(11)
N3 Rh4 C55 C56 140(10)
P8 Rh4 C55 C56 -3.3(10)
P7 Rh4 C55 C56 170.2(11)
N3 Rh4 C55 C60 -35(12)
P8 Rh4 C55 C60 -178.3(12)
P7 Rh4 C55 C60 -4.8(11)
C60 C55 C56 O8 179.6(15)
Rh4 C55 C56 O8 4.4(19)
C60 C55 C56 C57 0.9(15)
Rh4 C55 C56 C57 -174.3(13)
P8 O8 C56 C55 -2.3(18)
P8 O8 C56 C57 176.5(10)
C55 C56 C57 C58 -4.4(17)
O8 C56 C57 C58 176.9(19)
C56 C57 C58 C59 7(3)
C57 C58 C59 C60 -6(3)
C58 C59 C60 O7 175.7(18)
C58 C59 C60 C55 2(3)
P7 O7 C60 C59 -170.5(13)
P7 O7 C60 C55 3.5(17)
C56 C55 C60 C59 1(2)
Rh4 C55 C60 C59 176.0(13)
C56 C55 C60 O7 -173.2(13)
Rh4 C55 C60 O7 2.1(19)
O7 P7 C61 C63 175.8(12)
C64 P7 C61 C63 68.3(15)
Rh4 P7 C61 C63 -70.3(13)
O7 P7 C61 C62 -69.2(10)
C64 P7 C61 C62 -176.7(12)
Rh4 P7 C61 C62 44.7(10)
O7 P7 C64 C66B 70(3)
C61 P7 C64 C66B 174(3)
Rh4 P7 C64 C66B -54(3)
O7 P7 C64 C66A 112(3)
C61 P7 C64 C66A -145(3)
Rh4 P7 C64 C66A -13(4)
O7 P7 C64 C65 -48(2)
C61 P7 C64 C65 56(2)
Rh4 P7 C64 C65 -171.7(15)
O8 P8 C67 C69 -168.1(11)
C70 P8 C67 C69 -63.1(12)
Rh4 P8 C67 C69 77.3(10)
O8 P8 C67 C68 66.4(14)
C70 P8 C67 C68 171.5(13)
Rh4 P8 C67 C68 -48.2(14)
O8 P8 C70 C72 -73.6(18)
C67 P8 C70 C72 -175.8(16)
Rh4 P8 C70 C72 45.9(18)
O8 P8 C70 C71 52.3(15)
C67 P8 C70 C71 -49.9(15)
Rh4 P8 C70 C71 171.8(11)
